data_2203950
loop_
_publ_author_name
'Reinheimer, Eric'
'Bacsa, John'
'Kim R. Dunbar'

_publ_section_title
;
 1,3-Dithiolan-2-one
;
_journal_issue 7
_journal_name_full 'Acta Crystallographica Section E'
_journal_page_first o1206
_journal_page_last o1207
_journal_paper_doi 10.1107/S1600536804014382
_journal_volume 60
_journal_year 2004
_chemical_formula_moiety 'C3 H4 O S2'
_chemical_formula_sum 'C3 H4 O S2'
_chemical_formula_weight 120.18
_chemical_name_systematic 1,3-dithiolan-2-one
_space_group_IT_number 14
_symmetry_cell_setting monoclinic
_symmetry_space_group_name_Hall '-P 2ybc'
_symmetry_space_group_name_H-M 'P 1 21/c 1'
_atom_sites_solution_hydrogens geom
_atom_sites_solution_primary direct
_atom_sites_solution_secondary difmap
_cell_angle_alpha 90.00
_cell_angle_beta 90.426(4)
_cell_angle_gamma 90.00
_cell_formula_units_Z 4
_cell_length_a 8.0397(16)
_cell_length_b 5.2020(10)
_cell_length_c 11.318(2)
_cell_measurement_reflns_used 3398
_cell_measurement_temperature 110(2)
_cell_measurement_theta_max 27.5
_cell_measurement_theta_min 2.03
_cell_volume 473.33(16)
_computing_cell_refinement 'SAINT (Bruker, 2001)'
_computing_data_collection 'SMART (Bruker, 2001)'
_computing_data_reduction SAINT
_computing_molecular_graphics
;
X-SEED (Barbour, 2001) and SHELXTL (Bruker, 2000)
;
_computing_publication_material 'PLATON (Spek, 2003)'
_computing_structure_refinement SHELXTL
_computing_structure_solution 'SHELXTL (Sheldrick, 2000)'
_diffrn_ambient_temperature 110(2)
_diffrn_measured_fraction_theta_full 0.979
_diffrn_measured_fraction_theta_max 0.979
_diffrn_measurement_device_type 'Bruker SMART 1K CCD'
_diffrn_measurement_method \w
_diffrn_radiation_monochromator graphite
_diffrn_radiation_source 'fine-focus sealed tube'
_diffrn_radiation_type MoK\a
_diffrn_radiation_wavelength 0.71073
_diffrn_reflns_av_R_equivalents 0.0240
_diffrn_reflns_av_sigmaI/netI 0.0241
_diffrn_reflns_limit_h_max 10
_diffrn_reflns_limit_h_min -10
_diffrn_reflns_limit_k_max 6
_diffrn_reflns_limit_k_min -5
_diffrn_reflns_limit_l_max 14
_diffrn_reflns_limit_l_min -14
_diffrn_reflns_number 3916
_diffrn_reflns_theta_full 27.60
_diffrn_reflns_theta_max 27.60
_diffrn_reflns_theta_min 2.53
_diffrn_standards_decay_% 0
_diffrn_standards_number 0
_exptl_absorpt_coefficient_mu 0.958
_exptl_absorpt_correction_T_max 0.8169
_exptl_absorpt_correction_T_min 0.7753
_exptl_absorpt_correction_type multi-scan
_exptl_absorpt_process_details '(SADABS; Bruker 2003)'
_exptl_crystal_colour 'light yellow'
_exptl_crystal_density_diffrn 1.687
_exptl_crystal_density_method 'not measured'
_exptl_crystal_description prism
_exptl_crystal_F_000 248
_exptl_crystal_size_max 0.28
_exptl_crystal_size_mid 0.24
_exptl_crystal_size_min 0.22
_refine_diff_density_max 0.560
_refine_diff_density_min -0.235
_refine_ls_extinction_method none
_refine_ls_goodness_of_fit_ref 1.023
_refine_ls_hydrogen_treatment refall
_refine_ls_matrix_type full
_refine_ls_number_parameters 71
_refine_ls_number_reflns 1078
_refine_ls_number_restraints 0
_refine_ls_restrained_S_all 1.023
_refine_ls_R_factor_all 0.0297
_refine_ls_R_factor_gt 0.0203
_refine_ls_shift/su_max 0.001
_refine_ls_shift/su_mean 0.000
_refine_ls_structure_factor_coef Fsqd
_refine_ls_weighting_details 'calc w = 1/[\s^2^(Fo^2^)+(0.0369P)^2^] where P = (Fo^2^+2Fc^2^)/3'
_refine_ls_weighting_scheme calc
_refine_ls_wR_factor_gt 0.0509
_refine_ls_wR_factor_ref 0.0518
_reflns_number_gt 985
_reflns_number_total 1078
_reflns_threshold_expression I>2\s(I)
_cod_data_source_file su6116.cif
_cod_data_source_block I
_cod_original_cell_volume 473.31(16)
_cod_original_sg_symbol_H-M 'P 21/c'
_cod_database_code 2203950
_cod_database_fobs_code 2203950

loop_
_symmetry_equiv_pos_as_xyz
'x, y, z'
'-x, y+1/2, -z+1/2'
'-x, -y, -z'
'x, -y-1/2, z-1/2'

loop_
_atom_site_label
_atom_site_fract_x
_atom_site_fract_y
_atom_site_fract_z
_atom_site_U_iso_or_equiv
_atom_site_adp_type
_atom_site_calc_flag
_atom_site_occupancy
_atom_site_type_symbol
S1 0.13718(3) 0.14801(5) 0.83292(2) 0.01694(10) Uani d 1 S
S2 0.35705(3) -0.25126(4) 0.73070(2) 0.01553(10) Uani d 1 S
O1 0.21994(10) 0.12268(15) 0.60746(7) 0.02131(19) Uani d 1 O
C1 0.23395(13) 0.02702(19) 0.70416(9) 0.0151(2) Uani d 1 C
C2 0.35068(14) -0.2365(2) 0.89078(10) 0.0160(2) Uani d 1 C
C3 0.18252(14) -0.1259(2) 0.92678(10) 0.0164(2) Uani d 1 C
H3B 0.1838(18) -0.071(3) 1.0066(13) 0.021(3) Uiso d 1 H
H2A 0.4420(17) -0.138(2) 0.9207(12) 0.019(3) Uiso d 1 H
H2B 0.3649(16) -0.405(2) 0.9249(12) 0.016(3) Uiso d 1 H
H3A 0.0952(18) -0.246(3) 0.9163(14) 0.021(4) Uiso d 1 H

loop_
_atom_site_aniso_label
_atom_site_aniso_U_11
_atom_site_aniso_U_22
_atom_site_aniso_U_33
_atom_site_aniso_U_12
_atom_site_aniso_U_13
_atom_site_aniso_U_23
S1 0.01790(15) 0.01575(16) 0.01721(16) 0.00373(10) 0.00266(11) -0.00041(9)
S2 0.01521(15) 0.01560(16) 0.01579(16) 0.00291(9) 0.00094(11) -0.00117(9)
O1 0.0255(4) 0.0221(4) 0.0163(4) 0.0032(3) -0.0006(3) 0.0024(3)
C1 0.0130(4) 0.0150(5) 0.0174(5) -0.0008(4) 0.0007(4) -0.0013(4)
C2 0.0155(5) 0.0175(5) 0.0151(5) 0.0000(4) -0.0008(4) 0.0004(4)
C3 0.0164(5) 0.0175(5) 0.0155(5) -0.0006(4) 0.0024(4) 0.0012(4)

loop_
_atom_type_symbol
_atom_type_description
_atom_type_scat_dispersion_real
_atom_type_scat_dispersion_imag
_atom_type_scat_source
C C 0.0033 0.0016 'International Tables Vol C Tables 4.2.6.8 and 6.1.1.4'
H H 0.0000 0.0000 'International Tables Vol C Tables 4.2.6.8 and 6.1.1.4'
O O 0.0106 0.0060 'International Tables Vol C Tables 4.2.6.8 and 6.1.1.4'
S S 0.1246 0.1234 'International Tables Vol C Tables 4.2.6.8 and 6.1.1.4'

loop_
_geom_angle_atom_site_label_1
_geom_angle_atom_site_label_2
_geom_angle_atom_site_label_3
_geom_angle
_geom_angle_publ_flag
C1 S1 C3 96.60(5) yes
C1 S2 C2 96.57(5) yes
O1 C1 S1 124.10(8) yes
O1 C1 S2 122.48(8) yes
S1 C1 S2 113.42(6) yes
C2 C3 S1 108.32(7) yes
C2 C3 H3B 111.3(9) ?
S1 C3 H3B 108.9(9) ?
C2 C3 H3A 111.9(8) ?
S1 C3 H3A 107.5(9) ?
H3B C3 H3A 108.7(13) ?
C3 C2 S2 108.29(8) yes
C3 C2 H2A 112.5(8) ?
S2 C2 H2A 110.4(8) ?
C3 C2 H2B 109.8(8) ?
S2 C2 H2B 110.9(8) ?
H2A C2 H2B 105.0(11) ?

loop_
_geom_bond_atom_site_label_1
_geom_bond_atom_site_label_2
_geom_bond_distance
_geom_bond_publ_flag
S1 C1 1.7725(11) yes
S1 C3 1.8128(11) yes
S2 C1 1.7779(11) yes
S2 C2 1.8143(12) yes
O1 C1 1.2068(14) yes
C3 C2 1.5274(15) yes
C3 H3B 0.947(15) ?
C3 H3A 0.948(15) ?
C2 H2A 0.956(14) ?
C2 H2B 0.965(13) ?

loop_
_geom_hbond_atom_site_label_D
_geom_hbond_atom_site_label_H
_geom_hbond_atom_site_label_A
_geom_hbond_site_symmetry_A
_geom_hbond_distance_DH
_geom_hbond_distance_HA
_geom_hbond_distance_DA
_geom_hbond_angle_DHA
C2 H2B O1 4_556 0.965(13) 2.635(13) 3.3455(14) 130.7(10)
C3 H3B O1 4_566 0.947(15) 2.613(15) 3.3342(14) 133.3(12)
C3 H3A O1 2_546 0.948(15) 2.635(15) 3.5087(15) 153.4(11)

loop_
_cod_related_entry_id
_cod_related_entry_database
_cod_related_entry_code
1 ChemSpider 109755
